data_7104887
loop_
_publ_author_name
'Clarke, Caroline S.'
'Haynes, Delia A.'
'Rawson, Jeremy M.'
'Bond, Andrew D.'

_publ_section_title
;
 Small molecule fixation by a dithiadiazolyl radical: X-ray crystal structures
 of (CF3C6H3FCNSSN)2and (CF3C6H3FCNSSN)2&#x02D9;G (G = N2, Ar, CO2and SO2)
;
_journal_coden_ASTM CHCOFS
_journal_issue 22
_journal_name_full
;
 Chemical Communications (Cambridge, United Kingdom)
;
_journal_page_first 2774
_journal_page_last 2775
_journal_paper_doi 10.1039/b307509p
_journal_year 2003
_chemical_formula_moiety 'C8 H3 F4 N2 S2, 0.38 CO2'
_chemical_formula_sum 'C8 H3 F4 N2 S2'
_chemical_formula_weight 267.24
_space_group_IT_number 60
_symmetry_cell_setting orthorhombic
_symmetry_space_group_name_Hall '-P 2n 2ab'
_symmetry_space_group_name_H-M 'P b c n'
_atom_sites_solution_hydrogens geom
_atom_sites_solution_primary direct
_atom_sites_solution_secondary difmap
_cell_angle_alpha 90.00
_cell_angle_beta 90.00
_cell_angle_gamma 90.00
_cell_formula_units_Z 16
_cell_length_a 17.1277(7)
_cell_length_b 23.2356(10)
_cell_length_c 10.6532(2)
_cell_measurement_reflns_used 13806
_cell_measurement_temperature 180(2)
_cell_measurement_theta_max 25.03
_cell_measurement_theta_min 1.00
_cell_volume 4239.7(3)
_computing_cell_refinement 'HKL Scalepack (Otwinowski & Minor 1997)'
_computing_data_collection 'Collect (Nonius B.V. 1998)'
_computing_data_reduction
;
HKL Denzo and Scalepack (Otwinowski & Minor 1997)
;
_computing_publication_material 'SHELXL-97 (Sheldrick 1997)'
_computing_structure_refinement 'SHELXL-97 (Sheldrick 1997)'
_computing_structure_solution 'SHELXS-97 (Sheldrick 1997)'
_diffrn_ambient_temperature 180(2)
_diffrn_measured_fraction_theta_full 0.995
_diffrn_measured_fraction_theta_max 0.995
_diffrn_measurement_device_type 'Nonius Kappa CCD'
_diffrn_measurement_method 'thin-slice \w and \f scans'
_diffrn_radiation_monochromator graphite
_diffrn_radiation_source 'fine-focus sealed tube'
_diffrn_radiation_type MoK\a
_diffrn_radiation_wavelength 0.7107
_diffrn_reflns_av_R_equivalents 0.0756
_diffrn_reflns_av_sigmaI/netI 0.0546
_diffrn_reflns_limit_h_max 20
_diffrn_reflns_limit_h_min -20
_diffrn_reflns_limit_k_max 27
_diffrn_reflns_limit_k_min -26
_diffrn_reflns_limit_l_max 12
_diffrn_reflns_limit_l_min -12
_diffrn_reflns_number 24190
_diffrn_reflns_theta_full 25.03
_diffrn_reflns_theta_max 25.03
_diffrn_reflns_theta_min 3.52
_diffrn_standards_number 0
_exptl_absorpt_coefficient_mu 0.530
_exptl_absorpt_correction_T_max 0.953
_exptl_absorpt_correction_T_min 0.921
_exptl_absorpt_correction_type multi-scan
_exptl_absorpt_process_details 'Sortav Blessing (1995)'
_exptl_crystal_colour red
_exptl_crystal_density_diffrn 1.675
_exptl_crystal_density_method 'not measured'
_exptl_crystal_description block
_exptl_crystal_F_000 2128
_exptl_crystal_size_max 0.25
_exptl_crystal_size_mid 0.12
_exptl_crystal_size_min 0.09
_refine_diff_density_max 0.566
_refine_diff_density_min -0.363
_refine_diff_density_rms 0.078
_refine_ls_extinction_method none
_refine_ls_goodness_of_fit_ref 1.052
_refine_ls_hydrogen_treatment constr
_refine_ls_matrix_type full
_refine_ls_number_parameters 289
_refine_ls_number_reflns 3741
_refine_ls_number_restraints 0
_refine_ls_restrained_S_all 1.052
_refine_ls_R_factor_all 0.0838
_refine_ls_R_factor_gt 0.0518
_refine_ls_shift/su_max 0.000
_refine_ls_shift/su_mean 0.000
_refine_ls_structure_factor_coef Fsqd
_refine_ls_weighting_details 'calc w=1/[\s^2^(Fo^2^)+(0.0909P)^2^+0.0000P] where P=(Fo^2^+2Fc^2^)/3'
_refine_ls_weighting_scheme calc
_refine_ls_wR_factor_gt 0.1403
_refine_ls_wR_factor_ref 0.1538
_reflns_number_gt 2512
_reflns_number_total 3741
_reflns_threshold_expression I>2\s(I)
_cod_data_source_file b307509p.txt
_cod_data_source_block jr0123
_cod_original_sg_symbol_H-M Pbcn
_cod_database_code 7104887

loop_
_symmetry_equiv_pos_as_xyz
'x, y, z'
'-x+1/2, -y+1/2, z+1/2'
'x+1/2, -y+1/2, -z'
'-x, y, -z+1/2'
'-x, -y, -z'
'x-1/2, y-1/2, -z-1/2'
'-x-1/2, y-1/2, z'
'x, -y, z-1/2'

loop_
_atom_site_label
_atom_site_type_symbol
_atom_site_fract_x
_atom_site_fract_y
_atom_site_fract_z
_atom_site_U_iso_or_equiv
_atom_site_adp_type
_atom_site_occupancy
_atom_site_symmetry_multiplicity
_atom_site_calc_flag
_atom_site_refinement_flags
_atom_site_disorder_assembly
_atom_site_disorder_group
S11 S 0.60897(6) -0.04572(4) 0.67844(8) 0.0412(3) Uani 1 1 d . . .
S12 S 0.60252(6) -0.04585(4) 0.48180(8) 0.0384(3) Uani 1 1 d . . .
S21 S 0.78876(6) -0.04838(4) 0.65870(9) 0.0411(3) Uani 1 1 d . . .
S22 S 0.77902(7) -0.04575(4) 0.46323(8) 0.0414(3) Uani 1 1 d . . .
F23 F 0.76089(13) 0.23781(8) 0.37777(18) 0.0489(6) Uani 1 1 d . . .
F13 F 0.52515(13) 0.22780(9) 0.37231(17) 0.0493(6) Uani 1 1 d . . .
F241 F 0.85491(14) 0.31661(9) 0.68878(19) 0.0534(6) Uani 1 1 d . . .
F242 F 0.86852(15) 0.31721(9) 0.49052(19) 0.0538(6) Uani 1 1 d . . .
F243 F 0.75438(15) 0.32365(10) 0.5719(2) 0.0652(7) Uani 1 1 d . . .
F141 F 0.58785(15) 0.32441(9) 0.6780(2) 0.0567(7) Uani 1 1 d . . .
F142 F 0.59655(15) 0.32351(9) 0.4780(2) 0.0542(7) Uani 1 1 d . . .
F143 F 0.48500(14) 0.31155(10) 0.5668(2) 0.0597(7) Uani 1 1 d . . .
N21 N 0.79495(19) 0.02160(13) 0.6744(2) 0.0372(8) Uani 1 1 d . . .
N22 N 0.7833(2) 0.02460(13) 0.4546(2) 0.0389(8) Uani 1 1 d . . .
N11 N 0.60475(18) 0.02443(12) 0.6909(2) 0.0376(8) Uani 1 1 d . . .
N12 N 0.59658(18) 0.02410(13) 0.4700(3) 0.0366(7) Uani 1 1 d . . .
C14 C 0.5735(2) 0.23472(15) 0.5782(3) 0.0345(8) Uani 1 1 d . . .
C13 C 0.5549(2) 0.20104(15) 0.4741(3) 0.0331(8) Uani 1 1 d . . .
C26 C 0.8312(2) 0.14028(15) 0.6762(3) 0.0353(9) Uani 1 1 d . . .
H26 H 0.8461 0.1177 0.7466 0.042 Uiso 1 1 calc R . .
C22 C 0.7769(2) 0.14642(15) 0.4683(3) 0.0319(8) Uani 1 1 d . . .
H22 H 0.7561 0.1288 0.3951 0.038 Uiso 1 1 calc R . .
C27 C 0.8231(2) 0.29625(16) 0.5821(3) 0.0372(9) Uani 1 1 d . . .
C25 C 0.8405(2) 0.19895(15) 0.6800(3) 0.0339(9) Uani 1 1 d . . .
H25 H 0.8638 0.2164 0.7513 0.041 Uiso 1 1 calc R . .
C24 C 0.8156(2) 0.23331(15) 0.5789(3) 0.0296(8) Uani 1 1 d . . .
C23 C 0.7847(2) 0.20489(15) 0.4753(3) 0.0331(8) Uani 1 1 d . . .
C11 C 0.5908(2) 0.11501(15) 0.5798(3) 0.0315(8) Uani 1 1 d . . .
C16 C 0.6100(2) 0.14747(15) 0.6850(3) 0.0349(9) Uani 1 1 d . . .
H16 H 0.6295 0.1289 0.7581 0.042 Uiso 1 1 calc R . .
C17 C 0.5610(2) 0.29864(17) 0.5739(3) 0.0420(10) Uani 1 1 d . . .
C12 C 0.5632(2) 0.14290(15) 0.4719(3) 0.0351(9) Uani 1 1 d . . .
H12 H 0.5506 0.1215 0.3986 0.042 Uiso 1 1 calc R . .
C10 C 0.5985(2) 0.05179(15) 0.5810(3) 0.0330(9) Uani 1 1 d . . .
C20 C 0.7923(2) 0.05040(15) 0.5659(3) 0.0347(9) Uani 1 1 d . . .
C15 C 0.6010(2) 0.20664(16) 0.6839(3) 0.0391(9) Uani 1 1 d . . .
H15 H 0.6139 0.2283 0.7566 0.047 Uiso 1 1 calc R . .
C21 C 0.8001(2) 0.11330(15) 0.5702(3) 0.0295(8) Uani 1 1 d . . .

loop_
_atom_site_aniso_label
_atom_site_aniso_U_11
_atom_site_aniso_U_22
_atom_site_aniso_U_33
_atom_site_aniso_U_23
_atom_site_aniso_U_13
_atom_site_aniso_U_12
S11 0.0661(8) 0.0272(6) 0.0303(5) 0.0015(4) 0.0083(4) -0.0037(5)
S12 0.0560(7) 0.0279(6) 0.0311(5) -0.0026(4) -0.0007(4) -0.0041(4)
S21 0.0671(7) 0.0230(5) 0.0332(5) 0.0026(4) -0.0041(4) -0.0015(5)
S22 0.0693(8) 0.0243(6) 0.0306(5) -0.0026(4) 0.0058(4) -0.0022(5)
F23 0.0711(17) 0.0351(13) 0.0406(11) 0.0131(9) -0.0174(10) -0.0052(11)
F13 0.0680(16) 0.0422(14) 0.0379(12) 0.0028(9) -0.0101(10) -0.0004(11)
F241 0.0827(18) 0.0298(13) 0.0477(13) -0.0050(9) -0.0085(11) -0.0118(12)
F242 0.0729(17) 0.0387(14) 0.0498(13) 0.0083(10) 0.0118(11) -0.0177(12)
F243 0.0502(16) 0.0328(14) 0.112(2) -0.0035(12) -0.0088(14) 0.0087(12)
F141 0.0831(18) 0.0333(14) 0.0538(13) -0.0123(10) -0.0039(12) -0.0031(12)
F142 0.0735(18) 0.0343(14) 0.0547(13) 0.0076(10) 0.0142(12) -0.0030(11)
F143 0.0509(17) 0.0463(16) 0.0819(17) -0.0034(12) 0.0015(12) 0.0129(12)
N21 0.063(2) 0.0200(17) 0.0286(16) 0.0024(12) -0.0053(13) -0.0069(14)
N22 0.066(2) 0.0255(18) 0.0249(15) -0.0024(12) 0.0045(13) -0.0009(16)
N11 0.061(2) 0.0233(17) 0.0284(16) -0.0017(12) 0.0057(13) -0.0028(15)
N12 0.051(2) 0.0308(18) 0.0276(15) -0.0025(13) -0.0008(13) -0.0023(15)
C14 0.040(2) 0.027(2) 0.0364(19) -0.0026(15) 0.0068(15) -0.0013(17)
C13 0.036(2) 0.032(2) 0.0305(18) 0.0053(15) -0.0044(15) -0.0007(17)
C26 0.050(3) 0.032(2) 0.0244(17) 0.0022(14) -0.0010(15) 0.0025(17)
C22 0.043(2) 0.028(2) 0.0245(17) -0.0025(14) 0.0021(14) -0.0036(17)
C27 0.043(2) 0.027(2) 0.042(2) 0.0022(15) -0.0026(17) -0.0034(18)
C25 0.044(2) 0.026(2) 0.0314(18) -0.0045(14) 0.0044(15) -0.0012(17)
C24 0.032(2) 0.026(2) 0.0315(19) 0.0000(14) 0.0068(14) -0.0010(16)
C23 0.040(2) 0.031(2) 0.0285(18) 0.0068(15) 0.0009(15) -0.0016(17)
C11 0.038(2) 0.027(2) 0.0298(18) -0.0015(14) 0.0039(14) 0.0009(16)
C16 0.049(2) 0.031(2) 0.0249(18) -0.0012(14) -0.0006(15) 0.0008(17)
C17 0.045(3) 0.042(2) 0.040(2) -0.0048(17) 0.0034(17) 0.006(2)
C12 0.042(2) 0.035(2) 0.0278(18) -0.0042(15) 0.0004(15) -0.0084(18)
C10 0.045(2) 0.029(2) 0.0252(19) -0.0015(14) 0.0021(14) -0.0048(17)
C20 0.047(2) 0.029(2) 0.028(2) -0.0007(14) 0.0018(15) -0.0014(17)
C15 0.047(3) 0.036(2) 0.034(2) -0.0058(16) 0.0005(16) -0.0027(18)
C21 0.040(2) 0.021(2) 0.0271(18) 0.0018(14) 0.0068(14) -0.0019(16)

loop_
_atom_type_symbol
_atom_type_description
_atom_type_scat_dispersion_real
_atom_type_scat_dispersion_imag
_atom_type_scat_source
C C 0.0033 0.0016 'International Tables Vol C Tables 4.2.6.8 and 6.1.1.4'
H H 0.0000 0.0000 'International Tables Vol C Tables 4.2.6.8 and 6.1.1.4'
F F 0.0171 0.0103 'International Tables Vol C Tables 4.2.6.8 and 6.1.1.4'
N N 0.0061 0.0033 'International Tables Vol C Tables 4.2.6.8 and 6.1.1.4'
S S 0.1246 0.1234 'International Tables Vol C Tables 4.2.6.8 and 6.1.1.4'

loop_
_geom_angle_atom_site_label_1
_geom_angle_atom_site_label_2
_geom_angle_atom_site_label_3
_geom_angle
_geom_angle_site_symmetry_1
_geom_angle_site_symmetry_3
_geom_angle_publ_flag
N11 S11 S12 94.58(10) . . ?
N12 S12 S11 94.50(10) . . ?
N21 S21 S22 94.46(10) . . ?
N22 S22 S21 94.66(10) . . ?
C20 N21 S21 114.0(2) . . ?
C20 N22 S22 113.7(2) . . ?
C10 N11 S11 114.0(2) . . ?
C10 N12 S12 114.0(2) . . ?
C15 C14 C13 117.4(3) . . ?
C15 C14 C17 122.7(3) . . ?
C13 C14 C17 119.9(3) . . ?
F13 C13 C12 119.0(3) . . ?
F13 C13 C14 117.8(3) . . ?
C12 C13 C14 123.2(3) . . ?
C25 C26 C21 120.9(3) . . ?
C25 C26 H26 119.5 . . ?
C21 C26 H26 119.5 . . ?
C23 C22 C21 118.7(3) . . ?
C23 C22 H22 120.6 . . ?
C21 C22 H22 120.6 . . ?
F242 C27 F243 106.1(3) . . ?
F242 C27 F241 104.6(3) . . ?
F243 C27 F241 104.9(3) . . ?
F242 C27 C24 113.3(3) . . ?
F243 C27 C24 113.2(3) . . ?
F241 C27 C24 113.9(3) . . ?
C26 C25 C24 120.4(3) . . ?
C26 C25 H25 119.8 . . ?
C24 C25 H25 119.8 . . ?
C23 C24 C25 117.0(3) . . ?
C23 C24 C27 121.7(3) . . ?
C25 C24 C27 121.4(3) . . ?
F23 C23 C22 119.4(3) . . ?
F23 C23 C24 117.1(3) . . ?
C22 C23 C24 123.5(3) . . ?
C16 C11 C12 119.4(3) . . ?
C16 C11 C10 120.8(3) . . ?
C12 C11 C10 119.8(3) . . ?
C15 C16 C11 120.4(3) . . ?
C15 C16 H16 119.8 . . ?
C11 C16 H16 119.8 . . ?
F142 C17 F143 107.9(3) . . ?
F142 C17 F141 106.6(3) . . ?
F143 C17 F141 106.3(3) . . ?
F142 C17 C14 113.0(3) . . ?
F143 C17 C14 111.3(3) . . ?
F141 C17 C14 111.5(3) . . ?
C13 C12 C11 118.7(3) . . ?
C13 C12 H12 120.6 . . ?
C11 C12 H12 120.6 . . ?
N11 C10 N12 122.9(3) . . ?
N11 C10 C11 119.2(3) . . ?
N12 C10 C11 117.8(3) . . ?
N21 C20 N22 123.1(3) . . ?
N21 C20 C21 117.9(3) . . ?
N22 C20 C21 119.0(3) . . ?
C16 C15 C14 120.9(3) . . ?
C16 C15 H15 119.5 . . ?
C14 C15 H15 119.5 . . ?
C22 C21 C26 119.5(3) . . ?
C22 C21 C20 120.1(3) . . ?
C26 C21 C20 120.4(3) . . ?

loop_
_geom_bond_atom_site_label_1
_geom_bond_atom_site_label_2
_geom_bond_distance
_geom_bond_site_symmetry_2
_geom_bond_publ_flag
S11 N11 1.637(3) . ?
S11 S12 2.0978(12) . ?
S12 N12 1.633(3) . ?
S21 N21 1.638(3) . ?
S21 S22 2.0900(12) . ?
S22 N22 1.639(3) . ?
F23 C23 1.353(4) . ?
F13 C13 1.349(4) . ?
F241 C27 1.347(4) . ?
F242 C27 1.340(4) . ?
F243 C27 1.342(4) . ?
F141 C17 1.342(4) . ?
F142 C17 1.322(4) . ?
F143 C17 1.337(4) . ?
N21 C20 1.336(4) . ?
N22 C20 1.337(4) . ?
N11 C10 1.336(4) . ?
N12 C10 1.346(4) . ?
C14 C15 1.384(5) . ?
C14 C13 1.394(5) . ?
C14 C17 1.501(5) . ?
C13 C12 1.359(5) . ?
C26 C25 1.373(5) . ?
C26 C21 1.397(4) . ?
C26 H26 0.9500 . ?
C22 C23 1.367(5) . ?
C22 C21 1.388(4) . ?
C22 H22 0.9500 . ?
C27 C24 1.468(5) . ?
C25 C24 1.407(5) . ?
C25 H25 0.9500 . ?
C24 C23 1.390(5) . ?
C11 C16 1.390(4) . ?
C11 C12 1.402(5) . ?
C11 C10 1.475(5) . ?
C16 C15 1.384(5) . ?
C16 H16 0.9500 . ?
C12 H12 0.9500 . ?
C20 C21 1.468(5) . ?
C15 H15 0.9500 . ?

loop_
_geom_torsion_atom_site_label_1
_geom_torsion_atom_site_label_2
_geom_torsion_atom_site_label_3
_geom_torsion_atom_site_label_4
_geom_torsion
_geom_torsion_site_symmetry_1
_geom_torsion_site_symmetry_2
_geom_torsion_site_symmetry_3
_geom_torsion_site_symmetry_4
_geom_torsion_publ_flag
N11 S11 S12 N12 -0.56(16) . . . . ?
N21 S21 S22 N22 -0.41(16) . . . . ?
S22 S21 N21 C20 -0.5(3) . . . . ?
S21 S22 N22 C20 1.3(3) . . . . ?
S12 S11 N11 C10 0.6(3) . . . . ?
S11 S12 N12 C10 0.4(3) . . . . ?
C15 C14 C13 F13 177.5(3) . . . . ?
C17 C14 C13 F13 -0.6(5) . . . . ?
C15 C14 C13 C12 -0.6(5) . . . . ?
C17 C14 C13 C12 -178.7(3) . . . . ?
C21 C26 C25 C24 2.8(5) . . . . ?
C26 C25 C24 C23 -2.4(5) . . . . ?
C26 C25 C24 C27 178.4(3) . . . . ?
F242 C27 C24 C23 -60.0(5) . . . . ?
F243 C27 C24 C23 61.0(4) . . . . ?
F241 C27 C24 C23 -179.3(3) . . . . ?
F242 C27 C24 C25 119.1(4) . . . . ?
F243 C27 C24 C25 -120.0(3) . . . . ?
F241 C27 C24 C25 -0.2(5) . . . . ?
C21 C22 C23 F23 -178.7(3) . . . . ?
C21 C22 C23 C24 0.8(5) . . . . ?
C25 C24 C23 F23 -179.8(3) . . . . ?
C27 C24 C23 F23 -0.7(5) . . . . ?
C25 C24 C23 C22 0.6(5) . . . . ?
C27 C24 C23 C22 179.8(3) . . . . ?
C12 C11 C16 C15 0.9(5) . . . . ?
C10 C11 C16 C15 -178.6(3) . . . . ?
C15 C14 C17 F142 127.0(4) . . . . ?
C13 C14 C17 F142 -55.0(5) . . . . ?
C15 C14 C17 F143 -111.5(4) . . . . ?
C13 C14 C17 F143 66.5(4) . . . . ?
C15 C14 C17 F141 7.0(5) . . . . ?
C13 C14 C17 F141 -175.0(3) . . . . ?
F13 C13 C12 C11 -177.2(3) . . . . ?
C14 C13 C12 C11 0.9(5) . . . . ?
C16 C11 C12 C13 -1.0(5) . . . . ?
C10 C11 C12 C13 178.5(3) . . . . ?
S11 N11 C10 N12 -0.5(5) . . . . ?
S11 N11 C10 C11 177.4(3) . . . . ?
S12 N12 C10 N11 0.0(5) . . . . ?
S12 N12 C10 C11 -178.0(3) . . . . ?
C16 C11 C10 N11 17.0(5) . . . . ?
C12 C11 C10 N11 -162.6(3) . . . . ?
C16 C11 C10 N12 -165.0(3) . . . . ?
C12 C11 C10 N12 15.4(5) . . . . ?
S21 N21 C20 N22 1.6(5) . . . . ?
S21 N21 C20 C21 -178.0(3) . . . . ?
S22 N22 C20 N21 -2.0(5) . . . . ?
S22 N22 C20 C21 177.6(3) . . . . ?
C11 C16 C15 C14 -0.6(5) . . . . ?
C13 C14 C15 C16 0.4(5) . . . . ?
C17 C14 C15 C16 178.5(3) . . . . ?
C23 C22 C21 C26 -0.6(5) . . . . ?
C23 C22 C21 C20 179.7(3) . . . . ?
C25 C26 C21 C22 -1.2(5) . . . . ?
C25 C26 C21 C20 178.4(3) . . . . ?
N21 C20 C21 C22 -162.4(3) . . . . ?
N22 C20 C21 C22 18.0(5) . . . . ?
N21 C20 C21 C26 17.9(5) . . . . ?
N22 C20 C21 C26 -161.7(3) . . . . ?
